data_4342108
loop_
_publ_author_name
'Parker, T. Gannon'
'Chown, Amanda L.'
'Beehler, Austin'
'Pubbi, Divya'
'Cross, Justin N.'
'Albrecht-Schmitt, Thomas E'

_publ_section_title
;
 Ionothermal Synthesis of Tetranuclear Borate Clusters Containing f- and
 p-Block Metals.
;
_journal_issue 2
_journal_name_full 'Inorganic chemistry'
_journal_page_first 570
_journal_page_last 575
_journal_paper_doi 10.1021/ic502461d
_journal_volume 54
_journal_year 2015
_chemical_formula_moiety 'B22 Sm4 O36, (H2 O)13, (O H)6'
_chemical_formula_sum 'B22 H32 O55 Sm4'
_chemical_formula_weight 1751.48
_chemical_name_systematic
; 
 ? 
;
_space_group_IT_number 197
_symmetry_cell_setting cubic
_symmetry_space_group_name_Hall 'I 2 2 3'
_symmetry_space_group_name_H-M 'I 2 3'
_atom_sites_solution_hydrogens notdet
_atom_sites_solution_primary direct
_atom_sites_solution_secondary difmap
_audit_creation_method SHELXL-97
_cell_angle_alpha 90.00
_cell_angle_beta 90.00
_cell_angle_gamma 90.00
_cell_formula_units_Z 2
_cell_length_a 17.9574(7)
_cell_length_b 17.9574(7)
_cell_length_c 17.9574(7)
_cell_measurement_reflns_used 2222
_cell_measurement_temperature 100(2)
_cell_measurement_theta_max 27.43
_cell_measurement_theta_min 2.27
_cell_volume 5790.7(4)
_computing_cell_refinement 'SAINT (Bruker, 1999)'
_computing_data_collection 'SMART (Bruker, 2000)'
_computing_data_reduction 'SAINT (Bruker, 1999)'
_computing_molecular_graphics 'SHELXP-97 (Sheldrick, 1997), CrystalMaker (Kohn, 1995)'
_computing_publication_material 'publCIF (Westrip, 2010)'
_computing_structure_refinement 'SHELXL-97 (Sheldrick, 1997)'
_computing_structure_solution 'SHELXS-97 (Sheldrick, 1997)'
_diffrn_ambient_temperature 100(2)
_diffrn_measured_fraction_theta_full 0.999
_diffrn_measured_fraction_theta_max 0.999
_diffrn_measurement_device_type 'Bruker D8 Quest'
_diffrn_measurement_method '0.5\% wide \w exposures'
_diffrn_radiation_monochromator graphite
_diffrn_radiation_source 'I\ms microfocused'
_diffrn_radiation_type MoK\a
_diffrn_radiation_wavelength 0.71073
_diffrn_reflns_av_R_equivalents 0.1022
_diffrn_reflns_av_sigmaI/netI 0.0247
_diffrn_reflns_limit_h_max 23
_diffrn_reflns_limit_h_min -23
_diffrn_reflns_limit_k_max 23
_diffrn_reflns_limit_k_min -23
_diffrn_reflns_limit_l_max 23
_diffrn_reflns_limit_l_min -23
_diffrn_reflns_number 45765
_diffrn_reflns_theta_full 27.43
_diffrn_reflns_theta_max 27.43
_diffrn_reflns_theta_min 2.27
_exptl_absorpt_coefficient_mu 2.057
_exptl_absorpt_correction_T_max 0.540
_exptl_absorpt_correction_T_min 0.444
_exptl_absorpt_correction_type multi-scan
_exptl_absorpt_process_details sheltxprep
_exptl_crystal_colour Colorless
_exptl_crystal_density_diffrn 1.005
_exptl_crystal_density_method 'not measured'
_exptl_crystal_description Prismatic
_exptl_crystal_F_000 1660
_exptl_crystal_size_max 0.4
_exptl_crystal_size_mid 0.35
_exptl_crystal_size_min 0.3
_platon_squeeze_details ' Eu4BO'
_refine_diff_density_max 1.429
_refine_diff_density_min -0.785
_refine_diff_density_rms 0.147
_refine_ls_abs_structure_details 'Flack H D (1983), Acta Cryst. A39, 876-881'
_refine_ls_abs_structure_Flack 0.04(6)
_refine_ls_extinction_method none
_refine_ls_goodness_of_fit_ref 1.105
_refine_ls_hydrogen_treatment noref
_refine_ls_matrix_type full
_refine_ls_number_parameters 64
_refine_ls_number_reflns 2222
_refine_ls_number_restraints 0
_refine_ls_restrained_S_all 1.105
_refine_ls_R_factor_all 0.0576
_refine_ls_R_factor_gt 0.0567
_refine_ls_shift/su_max 0.001
_refine_ls_shift/su_mean 0.000
_refine_ls_structure_factor_coef Fsqd
_refine_ls_weighting_details 'calc w=1/[\s^2^(Fo^2^)+(0.1163P)^2^+6.4508P] where P=(Fo^2^+2Fc^2^)/3'
_refine_ls_weighting_scheme calc
_refine_ls_wR_factor_gt 0.1543
_refine_ls_wR_factor_ref 0.1549
_reflns_number_gt 2154
_reflns_number_total 2222
_reflns_threshold_expression >2sigma(I)
_cod_data_source_file ic502461d_si_002.cif
_cod_data_source_block g9
_cod_depositor_comments
;
The following automatic conversions were performed:

'_symmetry_cell_setting' value 'Cubic' changed to 'cubic' according
to
/home/saulius/struct/COD-crude-data--automatic-downloads/rss-feeds/ACS/lib/dictionaries/cif_core.dic
dictionary named 'cif_core.dic' version 2.4.2 from 2011-04-26.

Automatic conversion script
Id: cif_fix_values 2935 2014-11-11 08:27:57Z andrius 

 Adding full bibliography for 4342104--4342112.cif.
;
_cod_database_code 4342108

loop_
_symmetry_equiv_pos_as_xyz
'x, y, z'
'-x, -y, z'
'-x, y, -z'
'x, -y, -z'
'z, x, y'
'z, -x, -y'
'-z, -x, y'
'-z, x, -y'
'y, z, x'
'-y, z, -x'
'y, -z, -x'
'-y, -z, x'
'x+1/2, y+1/2, z+1/2'
'-x+1/2, -y+1/2, z+1/2'
'-x+1/2, y+1/2, -z+1/2'
'x+1/2, -y+1/2, -z+1/2'
'z+1/2, x+1/2, y+1/2'
'z+1/2, -x+1/2, -y+1/2'
'-z+1/2, -x+1/2, y+1/2'
'-z+1/2, x+1/2, -y+1/2'
'y+1/2, z+1/2, x+1/2'
'-y+1/2, z+1/2, -x+1/2'
'y+1/2, -z+1/2, -x+1/2'
'-y+1/2, -z+1/2, x+1/2'

loop_
_atom_site_label
_atom_site_type_symbol
_atom_site_fract_x
_atom_site_fract_y
_atom_site_fract_z
_atom_site_U_iso_or_equiv
_atom_site_adp_type
_atom_site_occupancy
_atom_site_symmetry_multiplicity
_atom_site_calc_flag
_atom_site_refinement_flags
_atom_site_disorder_group
Sm1 Sm -0.384394(13) -0.384394(13) -1.384394(13) 0.0432(2) Uani 1 3 d S .
B2 B -0.3340(5) -0.5000 -1.5000 0.054(3) Uani 1 2 d S .
B3 B -0.4414(6) -0.4414(6) -1.5586(6) 0.055(4) Uani 1 3 d S .
O5 O -0.3786(4) -0.4339(5) -1.5117(5) 0.0400(12) Uani 0.491(8) 1 d P 1
O4 O -0.2881(6) -0.4877(6) -1.4330(6) 0.0565(18) Uiso 0.513(9) 1 d P 1
O2 O -0.1648(8) -0.4634(11) -1.3736(12) 0.110(4) Uani 0.493(12) 1 d P 1
B1 B -0.2058(14) -0.4633(15) -1.4322(15) 0.074(4) Uiso 0.49(2) 1 d P 1
O5' O -0.3797(4) -0.4877(4) -1.5656(5) 0.0400(12) Uani 0.509(8) 1 d P 2
O4' O -0.2859(7) -0.4346(6) -1.4863(6) 0.0565(18) Uiso 0.487(9) 1 d P 2
O2' O -0.1638(8) -0.3745(12) -1.4620(11) 0.110(4) Uani 0.507(12) 1 d P 2
B1' B -0.2074(13) -0.4304(14) -1.4692(14) 0.074(4) Uiso 0.51(2) 1 d P 2
O3 O -0.1752(4) -0.5000 -1.5000 0.087(3) Uani 1 2 d S .
O1 O -0.2800(3) -0.4220(3) -1.2793(3) 0.0623(13) Uiso 1 1 d . .
O6 O -0.5000 -0.5000 -1.5000 0.050(4) Uani 1 12 d S .

loop_
_atom_site_aniso_label
_atom_site_aniso_U_11
_atom_site_aniso_U_22
_atom_site_aniso_U_33
_atom_site_aniso_U_23
_atom_site_aniso_U_13
_atom_site_aniso_U_12
Sm1 0.0432(2) 0.0432(2) 0.0432(2) -0.00919(12) -0.00919(12) -0.00919(12)
B2 0.012(3) 0.086(8) 0.065(6) 0.008(6) 0.000 0.000
B3 0.055(4) 0.055(4) 0.055(4) -0.036(5) -0.036(5) 0.036(5)
O5 0.028(2) 0.044(3) 0.048(3) 0.002(2) 0.009(2) -0.006(2)
O2 0.066(6) 0.129(10) 0.135(10) 0.025(9) 0.010(6) 0.002(6)
O5' 0.028(2) 0.044(3) 0.048(3) 0.002(2) 0.009(2) -0.006(2)
O2' 0.066(6) 0.129(10) 0.135(10) 0.025(9) 0.010(6) 0.002(6)
O3 0.025(3) 0.117(8) 0.118(8) -0.063(7) 0.000 0.000
O6 0.050(4) 0.050(4) 0.050(4) 0.000 0.000 0.000

loop_
_atom_type_symbol
_atom_type_description
_atom_type_scat_dispersion_real
_atom_type_scat_dispersion_imag
_atom_type_scat_source
B B 0.0013 0.0007 'International Tables Vol C Tables 4.2.6.8 and 6.1.1.4'
H H 0.0000 0.0000 'International Tables Vol C Tables 4.2.6.8 and 6.1.1.4'
O O 0.0106 0.0060 'International Tables Vol C Tables 4.2.6.8 and 6.1.1.4'
Sm Sm -0.1638 3.4418 'International Tables Vol C Tables 4.2.6.8 and 6.1.1.4'

loop_
_geom_angle_atom_site_label_1
_geom_angle_atom_site_label_2
_geom_angle_atom_site_label_3
_geom_angle
_geom_angle_site_symmetry_1
_geom_angle_site_symmetry_3
O5 Sm1 O5 73.6(3) . 5_654
O5 Sm1 O5 73.6(3) . 9_564
O5 Sm1 O5 73.6(3) 5_654 9_564
O5 Sm1 O5' 33.0(3) . 8_353
O5 Sm1 O5' 47.3(3) 5_654 8_353
O5 Sm1 O5' 86.5(2) 9_564 8_353
O5 Sm1 O5' 47.3(3) . 4_542
O5 Sm1 O5' 86.5(2) 5_654 4_542
O5 Sm1 O5' 33.0(3) 9_564 4_542
O5' Sm1 O5' 72.8(3) 8_353 4_542
O5 Sm1 O5' 86.5(2) . 12_434
O5 Sm1 O5' 33.0(3) 5_654 12_434
O5 Sm1 O5' 47.3(3) 9_564 12_434
O5' Sm1 O5' 72.8(3) 8_353 12_434
O5' Sm1 O5' 72.8(3) 4_542 12_434
O5 Sm1 O4 66.6(3) . 5_654
O5 Sm1 O4 54.5(3) 5_654 5_654
O5 Sm1 O4 120.8(3) 9_564 5_654
O5' Sm1 O4 38.4(3) 8_353 5_654
O5' Sm1 O4 111.1(3) 4_542 5_654
O5' Sm1 O4 87.5(3) 12_434 5_654
O5 Sm1 O4 54.5(3) . .
O5 Sm1 O4 120.8(3) 5_654 .
O5 Sm1 O4 66.6(3) 9_564 .
O5' Sm1 O4 87.5(3) 8_353 .
O5' Sm1 O4 38.4(3) 4_542 .
O5' Sm1 O4 111.1(3) 12_434 .
O4 Sm1 O4 115.52(16) 5_654 .
O5 Sm1 O4 120.8(3) . 9_564
O5 Sm1 O4 66.6(3) 5_654 9_564
O5 Sm1 O4 54.5(3) 9_564 9_564
O5' Sm1 O4 111.1(3) 8_353 9_564
O5' Sm1 O4 87.5(3) 4_542 9_564
O5' Sm1 O4 38.4(3) 12_434 9_564
O4 Sm1 O4 115.52(16) 5_654 9_564
O4 Sm1 O4 115.52(16) . 9_564
O5 Sm1 O4' 38.8(3) . .
O5 Sm1 O4' 112.3(3) 5_654 .
O5 Sm1 O4' 87.4(3) 9_564 .
O5' Sm1 O4' 67.6(3) 8_353 .
O5' Sm1 O4' 54.5(3) 4_542 .
O5' Sm1 O4' 120.7(3) 12_434 .
O4 Sm1 O4' 87.7(3) 5_654 .
O4 Sm1 O4' 29.1(4) . .
O4 Sm1 O4' 141.4(4) 9_564 .
O5 Sm1 O4' 87.4(3) . 5_654
O5 Sm1 O4' 38.8(3) 5_654 5_654
O5 Sm1 O4' 112.3(3) 9_564 5_654
O5' Sm1 O4' 54.5(3) 8_353 5_654
O5' Sm1 O4' 120.7(3) 4_542 5_654
O5' Sm1 O4' 67.6(3) 12_434 5_654
O4 Sm1 O4' 29.1(4) 5_654 5_654
O4 Sm1 O4' 141.4(4) . 5_654
O4 Sm1 O4' 87.7(3) 9_564 5_654
O4' Sm1 O4' 115.88(16) . 5_654
O5 Sm1 O4' 112.3(3) . 9_564
O5 Sm1 O4' 87.4(3) 5_654 9_564
O5 Sm1 O4' 38.8(3) 9_564 9_564
O5' Sm1 O4' 120.7(3) 8_353 9_564
O5' Sm1 O4' 67.6(3) 4_542 9_564
O5' Sm1 O4' 54.5(3) 12_434 9_564
O4 Sm1 O4' 141.4(4) 5_654 9_564
O4 Sm1 O4' 87.7(3) . 9_564
O4 Sm1 O4' 29.1(4) 9_564 9_564
O4' Sm1 O4' 115.88(16) . 9_564
O4' Sm1 O4' 115.88(16) 5_654 9_564
O5 B2 O5 112.7(8) 4_542 .
O5 B2 O5' 85.9(5) 4_542 .
O5 B2 O5' 56.3(5) . .
O5 B2 O5' 56.3(5) 4_542 4_542
O5 B2 O5' 85.9(5) . 4_542
O5' B2 O5' 111.1(8) . 4_542
O5 B2 O4 108.3(5) 4_542 .
O5 B2 O4 107.7(6) . .
O5' B2 O4 162.6(5) . .
O5' B2 O4 71.2(5) 4_542 .
O5 B2 O4 107.7(5) 4_542 4_542
O5 B2 O4 108.3(5) . 4_542
O5' B2 O4 71.2(5) . 4_542
O5' B2 O4 162.6(5) 4_542 4_542
O4 B2 O4 112.1(10) . 4_542
O5 B2 O4' 161.9(6) 4_542 .
O5 B2 O4' 72.3(6) . .
O5' B2 O4' 110.2(5) . .
O5' B2 O4' 108.4(5) 4_542 .
O4 B2 O4' 54.5(6) . .
O4 B2 O4' 85.9(7) 4_542 .
O5 B2 O4' 72.3(6) 4_542 4_542
O5 B2 O4' 161.9(6) . 4_542
O5' B2 O4' 108.4(5) . 4_542
O5' B2 O4' 110.2(5) 4_542 4_542
O4 B2 O4' 85.9(7) . 4_542
O4 B2 O4' 54.5(6) 4_542 4_542
O4' B2 O4' 108.5(10) . 4_542
O5 B2 Sm1 51.7(3) 4_542 4_542
O5 B2 Sm1 107.0(4) . 4_542
O5' B2 Sm1 52.3(3) . 4_542
O5' B2 Sm1 106.2(4) 4_542 4_542
O4 B2 Sm1 144.8(5) . 4_542
O4 B2 Sm1 60.8(4) 4_542 4_542
O4' B2 Sm1 145.2(5) . 4_542
O4' B2 Sm1 61.5(5) 4_542 4_542
O5 B2 Sm1 107.0(4) 4_542 .
O5 B2 Sm1 51.7(3) . .
O5' B2 Sm1 106.2(4) . .
O5' B2 Sm1 52.3(3) 4_542 .
O4 B2 Sm1 60.8(4) . .
O4 B2 Sm1 144.8(5) 4_542 .
O4' B2 Sm1 61.5(5) . .
O4' B2 Sm1 145.2(5) 4_542 .
Sm1 B2 Sm1 145.7(3) 4_542 .
O5' B3 O5' 117.3(5) 8_353 11_533
O5' B3 O5' 117.3(5) 8_353 .
O5' B3 O5' 117.3(5) 11_533 .
O5' B3 O5 59.8(5) 8_353 .
O5' B3 O5 160.6(16) 11_533 .
O5' B3 O5 58.4(5) . .
O5' B3 O5 160.6(16) 8_353 11_533
O5' B3 O5 58.4(5) 11_533 11_533
O5' B3 O5 59.8(5) . 11_533
O5 B3 O5 117.1(5) . 11_533
O5' B3 O5 58.4(5) 8_353 8_353
O5' B3 O5 59.8(5) 11_533 8_353
O5' B3 O5 160.6(16) . 8_353
O5 B3 O5 117.1(5) . 8_353
O5 B3 O5 117.1(5) 11_533 8_353
O5' B3 O6 99.6(8) 8_353 .
O5' B3 O6 99.6(8) 11_533 .
O5' B3 O6 99.6(8) . .
O5 B3 O6 99.8(8) . .
O5 B3 O6 99.8(8) 11_533 .
O5 B3 O6 99.8(8) 8_353 .
B3 O5 B2 116.8(7) . .
B3 O5 Sm1 123.8(6) . .
B2 O5 Sm1 100.7(4) . .
B2 O4 B1 125.8(13) . .
B2 O4 Sm1 90.5(5) . .
B1 O4 Sm1 114.8(11) . .
O2 B1 O3 117(2) . .
O2 B1 O4 124(2) . .
O3 B1 O4 102.7(16) . .
B3 O5' B2 118.0(7) . .
B3 O5' Sm1 124.2(6) . 4_542
B2 O5' Sm1 100.0(4) . 4_542
B1' O4' B2 130.3(13) . .
B1' O4' Sm1 118.6(12) . .
B2 O4' Sm1 89.7(6) . .
O2' B1' O4' 131(2) . .
O2' B1' O3 117.4(19) . .
O4' B1' O3 104.9(16) . .
B1' O3 B1' 134(2) 4_542 .
B1' O3 B1 34.8(14) 4_542 4_542
B1' O3 B1 122.2(14) . 4_542
B1' O3 B1 122.2(14) 4_542 .
B1' O3 B1 34.8(14) . .
B1 O3 B1 137(2) 4_542 .
B3 O6 B3 109.471(5) 2_445 4_542
B3 O6 B3 109.471(1) 2_445 .
B3 O6 B3 109.471(5) 4_542 .
B3 O6 B3 109.471(7) 2_445 3_452
B3 O6 B3 109.471(2) 4_542 3_452
B3 O6 B3 109.471(2) . 3_452

loop_
_geom_bond_atom_site_label_1
_geom_bond_atom_site_label_2
_geom_bond_distance
_geom_bond_site_symmetry_2
Sm1 O5 2.455(8) .
Sm1 O5 2.455(8) 5_654
Sm1 O5 2.455(8) 9_564
Sm1 O5' 2.468(8) 8_353
Sm1 O5' 2.468(8) 4_542
Sm1 O5' 2.468(8) 12_434
Sm1 O4 2.682(11) 5_654
Sm1 O4 2.682(11) .
Sm1 O4 2.682(11) 9_564
Sm1 O4' 2.700(12) .
Sm1 O4' 2.700(12) 5_654
Sm1 O4' 2.700(12) 9_564
B2 O5 1.448(10) 4_542
B2 O5 1.448(10) .
B2 O5' 1.452(10) .
B2 O5' 1.452(10) 4_542
B2 O4 1.475(12) .
B2 O4 1.475(12) 4_542
B2 O4' 1.478(13) .
B2 O4' 1.478(13) 4_542
B2 Sm1 3.072(2) 4_542
B3 O5' 1.391(9) 8_353
B3 O5' 1.391(9) 11_533
B3 O5' 1.391(9) .
B3 O5 1.413(9) .
B3 O5 1.413(9) 11_533
B3 O5 1.413(9) 8_353
B3 O6 1.823(19) .
O4 B1 1.54(3) .
O2 B1 1.28(3) .
B1 O3 1.49(3) .
O5' Sm1 2.468(8) 4_542
O4' B1' 1.44(3) .
O2' B1' 1.28(3) .
B1' O3 1.48(2) .
O3 B1' 1.48(2) 4_542
O3 B1 1.49(3) 4_542
O6 B3 1.823(19) 2_445
O6 B3 1.823(19) 4_542
O6 B3 1.823(19) 3_452

loop_
_platon_squeeze_void_nr
_platon_squeeze_void_average_x
_platon_squeeze_void_average_y
_platon_squeeze_void_average_z
_platon_squeeze_void_volume
_platon_squeeze_void_count_electrons
1 -0.011 -0.001 0.494 3546.4 516.6
